data_7715831
loop_
_publ_author_name
'Chen, Kun-Peng'
'Ma, Yue'
'Ren, Hong-Xia'
'Zhang, Chen-Xi'
'Wang, Qing-Lun'

_publ_section_title
;
 Synthesis and proton-conductive behaviour of two MOFs with covalently
 bonded imidazoles in the channels.
;
_journal_issue 20
_journal_name_full 'Dalton transactions (Cambridge, England : 2003)'
_journal_page_first 8716
_journal_page_last 8721
_journal_paper_doi 10.1039/d3dt04338j
_journal_volume 53
_journal_year 2024
_chemical_absolute_configuration ad
_chemical_formula_moiety '0.25(C100 H84 Gd4 N24 O40)'
_chemical_formula_sum 'C25 H21 Gd N6 O10'
_chemical_formula_weight 722.73
_chemical_name_systematic Gd
_space_group_crystal_system tetragonal
_space_group_IT_number 92
_space_group_name_Hall 'P 4abw 2nw'
_space_group_name_H-M_alt 'P 41 21 2'
_atom_sites_solution_hydrogens mixed
_atom_sites_solution_primary dual
_audit_creation_date 2023-10-15
_audit_creation_method
;
Olex2 1.5-alpha
(compiled 2023.03.06 svn.rbb2c1857 for OlexSys, GUI svn.r6804)
;
_audit_update_record
;
2023-12-23 deposited with the CCDC.	2024-04-16 downloaded from the CCDC.
;
_cell_angle_alpha 90
_cell_angle_beta 90
_cell_angle_gamma 90
_cell_formula_units_Z 4
_cell_length_a 8.9056(13)
_cell_length_b 8.9056(13)
_cell_length_c 33.485(7)
_cell_measurement_reflns_used 8592
_cell_measurement_temperature 113.1500
_cell_measurement_theta_max 27.8944
_cell_measurement_theta_min 2.2870
_cell_volume 2655.7(8)
_computing_cell_refinement 'CrystalClear (Rigaku Inc., 2008)'
_computing_data_collection 'CrystalClear (Rigaku Inc., 2008)'
_computing_data_reduction 'CrystalClear (Rigaku Inc., 2008)'
_computing_molecular_graphics 'Olex2 1.5-alpha (Dolomanov et al., 2009)'
_computing_publication_material 'Olex2 1.5-alpha (Dolomanov et al., 2009)'
_computing_structure_refinement 'ShelXL (Sheldrick, 2015)'
_computing_structure_solution 'ShelXT (Sheldrick, 2015)'
_diffrn_ambient_temperature 113.1500
_diffrn_detector_area_resol_mean 28.5714
_diffrn_measured_fraction_theta_full 0.990
_diffrn_measured_fraction_theta_max 0.992
_diffrn_measurement_details
;
scan:
	Number of images: 180
	           Slice: -115.0000 - 65.0000
	     Image width: 1.0000
	        Exp time: 1.0000
	   Rotation axis: Omega
	           Omega: 0.0000
	             Chi: 45.0000
	             Phi: 0.0000
	             XTD: 44.9208
	          2theta: -24.9198
scan:
	Number of images: 150
	           Slice: -115.0000 - 35.0000
	     Image width: 1.0000
	        Exp time: 1.0000
	   Rotation axis: Omega
	           Omega: 0.0000
	             Chi: 45.0000
	             Phi: 90.0000
	             XTD: 44.9208
	          2theta: -24.9198
scan:
	Number of images: 120
	           Slice: -115.0000 - 5.0000
	     Image width: 1.0000
	        Exp time: 1.0000
	   Rotation axis: Omega
	           Omega: 0.0000
	             Chi: 45.0000
	             Phi: 180.0000
	             XTD: 44.9208
	          2theta: -24.9198
;
_diffrn_measurement_device
;
Saturn70 (4x4 bin mode)
;
_diffrn_measurement_device_details
;
AFC10: Fixed Chi 2 circle
;
_diffrn_measurement_device_type 'CCD Area Detector'
_diffrn_measurement_method dtprofit.ref
_diffrn_orient_matrix_type d*Trek
_diffrn_orient_matrix_UB_11 0.0189
_diffrn_orient_matrix_UB_12 -0.1103
_diffrn_orient_matrix_UB_13 -0.0097
_diffrn_orient_matrix_UB_21 0.0700
_diffrn_orient_matrix_UB_22 0.0043
_diffrn_orient_matrix_UB_23 0.0877
_diffrn_orient_matrix_UB_31 -0.0228
_diffrn_orient_matrix_UB_32 -0.0055
_diffrn_orient_matrix_UB_33 0.0185
_diffrn_radiation_detector CCD
_diffrn_radiation_monochromator Confocal
_diffrn_radiation_type MoK\a
_diffrn_radiation_wavelength 0.71073
_diffrn_reflns_av_R_equivalents 0.0772
_diffrn_reflns_av_unetI/netI 0.0593
_diffrn_reflns_Laue_measured_fraction_full 0.990
_diffrn_reflns_Laue_measured_fraction_max 0.992
_diffrn_reflns_limit_h_max 11
_diffrn_reflns_limit_h_min -11
_diffrn_reflns_limit_k_max 11
_diffrn_reflns_limit_k_min -11
_diffrn_reflns_limit_l_max 44
_diffrn_reflns_limit_l_min -30
_diffrn_reflns_number 22667
_diffrn_reflns_point_group_measured_fraction_full 0.992
_diffrn_reflns_point_group_measured_fraction_max 0.994
_diffrn_reflns_theta_full 25.242
_diffrn_reflns_theta_max 27.865
_diffrn_reflns_theta_min 2.366
_diffrn_source 'Rotating Anode'
_diffrn_source_current 16.0000
_diffrn_source_power 0.8000
_diffrn_source_voltage 50.0000
_exptl_absorpt_coefficient_mu 2.567
_exptl_absorpt_correction_T_max 1.0000
_exptl_absorpt_correction_T_min 0.5816
_exptl_absorpt_correction_type multi-scan
_exptl_absorpt_process_details 'Rigaku Inc., 2008 was used for absorption correction'
_exptl_crystal_colour 'clear brownish colourless'
_exptl_crystal_colour_lustre clear
_exptl_crystal_colour_modifier brownish
_exptl_crystal_colour_primary colourless
_exptl_crystal_density_diffrn 1.808
_exptl_crystal_description Prism
_exptl_crystal_F_000 1428
_exptl_crystal_size_max 0.2
_exptl_crystal_size_mid 0.2
_exptl_crystal_size_min 0.2
_refine_diff_density_max 0.730
_refine_diff_density_min -1.531
_refine_diff_density_rms 0.166
_refine_ls_abs_structure_details
;
 Flack x determined using 1055 quotients [(I+)-(I-)]/[(I+)+(I-)]
 (Parsons, Flack and Wagner, Acta Cryst. B69 (2013) 249-259).
;
_refine_ls_abs_structure_Flack 0.013(10)
_refine_ls_extinction_method none
_refine_ls_goodness_of_fit_ref 1.138
_refine_ls_hydrogen_treatment constr
_refine_ls_matrix_type full
_refine_ls_number_parameters 200
_refine_ls_number_reflns 3153
_refine_ls_number_restraints 41
_refine_ls_restrained_S_all 1.158
_refine_ls_R_factor_all 0.0435
_refine_ls_R_factor_gt 0.0410
_refine_ls_shift/su_max 0.001
_refine_ls_shift/su_mean 0.000
_refine_ls_structure_factor_coef Fsqd
_refine_ls_weighting_details 'w=1/[\s^2^(Fo^2^)+(0.0529P)^2^+5.7645P] where P=(Fo^2^+2Fc^2^)/3'
_refine_ls_weighting_scheme calc
_refine_ls_wR_factor_gt 0.1150
_refine_ls_wR_factor_ref 0.1172
_reflns_Friedel_coverage 0.637
_reflns_Friedel_fraction_full 0.995
_reflns_Friedel_fraction_max 0.996
_reflns_number_gt 2921
_reflns_number_total 3153
_reflns_threshold_expression 'I > 2\s(I)'
_cod_data_source_file d3dt04338j2.cif
_cod_data_source_block 1231
_cod_depositor_comments
;
The following automatic conversions were performed:

data item '_exptl_absorpt_correction_type' value 'Multi-scan' was
changed to 'multi-scan' in accordance with the
/home/data/users/saulius/crontab/automatic-downloads/rss-feeds/RSC/lib/dictionaries/cif_core.dic
dictionary named 'cif_core.dic' version 2.4.2 last updated on
2011-04-26.

Automatic conversion script
Id: cif_fix_values 8170 2020-07-09 18:12:32Z antanas 

 Adding full bibliography for 7715831.cif.
;
_cod_original_cell_volume 2655.7(9)
_cod_database_code 7715831
_shelx_shelxl_version_number 2018/3
_shelx_space_group_comment
;
The symmetry employed for this shelxl refinement is uniquely defined
by the following loop, which should always be used as a source of
symmetry information in preference to the above space-group names.
They are only intended as comments.
;
_shelx_estimated_absorpt_t_max 0.628
_shelx_estimated_absorpt_t_min 0.628
_diffrn_number_total 1964
_olex2_refinement_description
;
1. Restrained distances
 O5-C13 = O6-C13
 1.3 with sigma of 0.01
2. Uiso/Uaniso restraints and constraints
O1 \\sim O2 \\sim O3 \\sim O4 \\sim O5 \\sim O6: within 3.8A with sigma of 0.01
and sigma for terminal atoms of 0.02 within 3.8A
Uanis(O6) \\sim Ueq: with sigma of 0.01 and sigma for terminal atoms of 0.02
3. Rigid body (RIGU) restrains
 O5, O6, C13
 with sigma for 1-2 distances of 0.001 and sigma for 1-3 distances of 0.002
4. Others
 Fixed Sof: O6(0.5) C13(0.5) H13(0.5)
5.a Riding coordinates:
 N1(H1)
5.b Secondary CH2 refined with riding coordinates:
 C9(H9A,H9B)
5.c Aromatic/amide H refined with riding coordinates:
 N2(H2), N3(H3), C2(H2A), C4(H4), C6(H6), C11(H11), C12(H12), C13(H13)
;
_olex2_submission_special_instructions 'No special instructions were received'

loop_
_space_group_symop_operation_xyz
'x, y, z'
'-x, -y, z+1/2'
'-y+1/2, x+1/2, z+1/4'
'y+1/2, -x+1/2, z+3/4'
'-x+1/2, y+1/2, -z+1/4'
'x+1/2, -y+1/2, -z+3/4'
'y, x, -z'
'-y, -x, -z+1/2'

loop_
_atom_site_label
_atom_site_type_symbol
_atom_site_fract_x
_atom_site_fract_y
_atom_site_fract_z
_atom_site_U_iso_or_equiv
_atom_site_adp_type
_atom_site_occupancy
_atom_site_site_symmetry_order
_atom_site_calc_flag
_atom_site_refinement_flags_posn
_atom_site_refinement_flags_adp
_atom_site_refinement_flags_occupancy
_atom_site_disorder_assembly
_atom_site_disorder_group
Gd1 Gd 0.66663(4) -0.33337(4) 0.500000 0.01711(17) Uani 1 2 d S T P . .
O1 O 0.5282(7) -0.2526(7) 0.44175(19) 0.0298(14) Uani 1 1 d . U . . .
O2 O 0.6644(7) -0.0763(6) 0.47138(17) 0.0252(12) Uani 1 1 d . U . . .
O3 O 0.3479(7) -0.1729(6) 0.30490(16) 0.0232(11) Uani 1 1 d . U . . .
O4 O 0.2739(7) 0.0544(7) 0.28720(17) 0.0259(12) Uani 1 1 d . U . . .
O5 O 0.4780(7) -0.5220(7) 0.500000 0.048(2) Uani 1 2 d DS TU P . .
O6 O 0.336(3) -0.702(3) 0.5228(10) 0.135(8) Uani 0.5 1 d D U . A -1
N1 N 0.5432(9) 0.3920(8) 0.3903(2) 0.0301(18) Uani 1 1 d . . . . .
H1 H 0.517798 0.417678 0.414747 0.036 Uiso 1 1 d R . . . .
N2 N 0.5736(10) 0.6207(9) 0.2968(3) 0.041(2) Uani 1 1 d . . . . .
H2 H 0.510145 0.696312 0.298218 0.049 Uiso 1 1 calc R . . . .
N3 N 0.7483(10) 0.4739(11) 0.2757(3) 0.044(2) Uani 1 1 d . . . . .
H3 H 0.822302 0.437347 0.261204 0.052 Uiso 1 1 calc R . . . .
C1 C 0.5394(8) -0.0111(10) 0.4104(2) 0.0212(15) Uani 1 1 d . . . . .
C2 C 0.4668(9) -0.0673(9) 0.3765(2) 0.0231(17) Uani 1 1 d . . . . .
H2A H 0.447900 -0.171924 0.374015 0.028 Uiso 1 1 calc R . . . .
C3 C 0.4232(9) 0.0293(9) 0.3469(2) 0.0200(16) Uani 1 1 d . . . . .
C4 C 0.4447(9) 0.1835(9) 0.3509(3) 0.0238(17) Uani 1 1 d . . . . .
H4 H 0.411836 0.250406 0.330635 0.029 Uiso 1 1 calc R . . . .
C5 C 0.5151(9) 0.2386(8) 0.3852(2) 0.0205(16) Uani 1 1 d . . . . .
C6 C 0.5644(8) 0.1407(9) 0.4139(2) 0.0203(16) Uani 1 1 d . . . . .
H6 H 0.616507 0.178196 0.436581 0.024 Uiso 1 1 calc R . . . .
C7 C 0.5798(10) -0.1193(9) 0.4428(2) 0.0233(18) Uani 1 1 d . . . . .
C8 C 0.3465(9) -0.0323(8) 0.3101(2) 0.0198(15) Uani 1 1 d . . . . .
C9 C 0.4943(12) 0.5041(11) 0.3628(2) 0.0350(17) Uani 1 1 d . . . . .
H9A H 0.499998 0.603651 0.375855 0.042 Uiso 1 1 calc R . . . .
H9B H 0.387857 0.485207 0.355848 0.042 Uiso 1 1 calc R . . . .
C10 C 0.5851(10) 0.5074(10) 0.3254(3) 0.0310(19) Uani 1 1 d . . . . .
C11 C 0.6925(12) 0.4144(13) 0.3099(3) 0.044(3) Uani 1 1 d . . . . .
H11 H 0.723528 0.321994 0.321442 0.053 Uiso 1 1 calc R . . . .
C12 C 0.6685(13) 0.6004(13) 0.2679(3) 0.044(2) Uani 1 1 d . . . . .
H12 H 0.680083 0.663227 0.245174 0.053 Uiso 1 1 calc R . . . .
C13 C 0.473(3) -0.651(2) 0.5164(9) 0.080(8) Uani 0.5 1 d D U . A -1
H13 H 0.560655 -0.705457 0.523408 0.097 Uiso 0.5 1 calc R . . A -1

loop_
_atom_site_aniso_label
_atom_site_aniso_U_11
_atom_site_aniso_U_22
_atom_site_aniso_U_33
_atom_site_aniso_U_23
_atom_site_aniso_U_13
_atom_site_aniso_U_12
Gd1 0.02040(19) 0.02040(19) 0.0105(3) -0.00029(13) 0.00029(13) 0.00316(17)
O1 0.040(3) 0.025(3) 0.025(3) 0.002(2) -0.013(3) -0.002(2)
O2 0.034(3) 0.025(3) 0.016(3) 0.001(2) -0.010(2) 0.003(2)
O3 0.035(3) 0.017(2) 0.017(3) -0.003(2) -0.007(2) 0.006(3)
O4 0.037(3) 0.023(3) 0.017(3) 0.002(2) -0.009(2) 0.005(2)
O5 0.033(3) 0.033(3) 0.078(6) -0.001(4) 0.001(4) -0.004(4)
O6 0.113(12) 0.103(13) 0.189(18) 0.018(13) 0.008(12) -0.043(9)
N1 0.050(5) 0.019(3) 0.022(4) -0.003(3) -0.006(3) -0.003(3)
N2 0.046(5) 0.031(4) 0.046(6) 0.003(4) 0.005(4) 0.002(4)
N3 0.047(5) 0.053(6) 0.031(5) 0.000(4) -0.003(4) -0.003(4)
C1 0.023(4) 0.026(4) 0.015(4) -0.003(3) -0.005(3) 0.002(3)
C2 0.027(4) 0.023(4) 0.019(4) 0.003(3) -0.002(3) 0.002(3)
C3 0.027(4) 0.021(4) 0.012(4) -0.002(3) -0.007(3) 0.002(3)
C4 0.022(4) 0.020(4) 0.029(4) -0.002(3) -0.005(3) -0.001(3)
C5 0.023(4) 0.018(3) 0.020(4) -0.002(3) -0.003(3) 0.001(3)
C6 0.018(3) 0.028(4) 0.014(4) 0.001(3) -0.002(3) 0.000(3)
C7 0.028(4) 0.026(4) 0.016(4) -0.002(3) 0.000(3) 0.001(3)
C8 0.022(4) 0.021(4) 0.016(4) 0.001(3) -0.003(3) -0.002(3)
C9 0.044(5) 0.024(4) 0.036(4) -0.002(4) -0.004(4) 0.002(3)
C10 0.034(5) 0.025(4) 0.034(5) -0.001(4) -0.006(4) -0.003(4)
C11 0.048(7) 0.042(6) 0.043(6) -0.002(5) 0.000(5) 0.000(5)
C12 0.054(6) 0.045(6) 0.033(6) -0.001(4) 0.011(5) 0.012(5)
C13 0.098(12) 0.038(6) 0.106(19) 0.011(9) -0.011(13) -0.017(7)

loop_
_atom_type_symbol
_atom_type_description
_atom_type_scat_dispersion_real
_atom_type_scat_dispersion_imag
_atom_type_scat_source
C C 0.0033 0.0016 'International Tables Vol C Tables 4.2.6.8 and 6.1.1.4'
H H 0.0000 0.0000 'International Tables Vol C Tables 4.2.6.8 and 6.1.1.4'
Gd Gd -0.1653 3.9035 'International Tables Vol C Tables 4.2.6.8 and 6.1.1.4'
N N 0.0061 0.0033 'International Tables Vol C Tables 4.2.6.8 and 6.1.1.4'
O O 0.0106 0.0060 'International Tables Vol C Tables 4.2.6.8 and 6.1.1.4'

loop_
_geom_angle_atom_site_label_1
_geom_angle_atom_site_label_2
_geom_angle_atom_site_label_3
_geom_angle
_geom_angle_site_symmetry_1
_geom_angle_site_symmetry_3
_geom_angle_publ_flag
O1 Gd1 O1 162.7(3) . 7_646 ?
O1 Gd1 O2 141.7(2) . 7_646 ?
O1 Gd1 O2 53.82(19) 7_646 7_646 ?
O1 Gd1 O2 141.7(2) 7_646 . ?
O1 Gd1 O2 53.82(19) . . ?
O1 Gd1 O3 73.9(2) . 6_545 ?
O1 Gd1 O3 114.9(2) . 3_545 ?
O1 Gd1 O3 73.9(2) 7_646 3_545 ?
O1 Gd1 O3 114.9(2) 7_646 6_545 ?
O1 Gd1 O4 91.6(2) . 6_545 ?
O1 Gd1 O4 91.6(2) 7_646 3_545 ?
O1 Gd1 O4 83.5(2) . 3_545 ?
O1 Gd1 O4 83.5(2) 7_646 6_545 ?
O2 Gd1 O2 99.4(3) 7_646 . ?
O2 Gd1 O4 80.5(2) 7_646 6_545 ?
O2 Gd1 O4 80.5(2) . 3_545 ?
O2 Gd1 O4 122.22(19) . 6_545 ?
O2 Gd1 O4 122.22(19) 7_646 3_545 ?
O3 Gd1 O2 71.44(19) 6_545 7_646 ?
O3 Gd1 O2 72.20(19) 3_545 7_646 ?
O3 Gd1 O2 71.45(19) 3_545 . ?
O3 Gd1 O2 72.20(19) 6_545 . ?
O3 Gd1 O3 122.3(3) 3_545 6_545 ?
O3 Gd1 O4 151.5(2) 6_545 3_545 ?
O3 Gd1 O4 52.82(17) 3_545 3_545 ?
O3 Gd1 O4 151.5(2) 3_545 6_545 ?
O3 Gd1 O4 52.82(17) 6_545 6_545 ?
O4 Gd1 O4 146.9(3) 6_545 3_545 ?
O5 Gd1 O1 81.37(15) . 7_646 ?
O5 Gd1 O1 81.37(15) . . ?
O5 Gd1 O2 130.28(14) . 7_646 ?
O5 Gd1 O2 130.28(14) . . ?
O5 Gd1 O3 118.85(12) . 3_545 ?
O5 Gd1 O3 118.85(13) . 6_545 ?
O5 Gd1 O4 73.47(13) . 6_545 ?
O5 Gd1 O4 73.47(13) . 3_545 ?
C7 O1 Gd1 94.1(5) . . ?
C7 O2 Gd1 91.0(5) . . ?
C8 O3 Gd1 94.3(4) . 4_554 ?
C8 O4 Gd1 91.0(5) . 4_554 ?
C13 O5 Gd1 131.4(13) . . ?
C5 N1 H1 108.8 . . ?
C5 N1 C9 123.3(7) . . ?
C9 N1 H1 109.9 . . ?
C10 N2 H2 124.4 . . ?
C12 N2 H2 124.4 . . ?
C12 N2 C10 111.3(8) . . ?
C11 N3 H3 126.4 . . ?
C12 N3 H3 126.4 . . ?
C12 N3 C11 107.1(9) . . ?
C2 C1 C7 118.0(8) . . ?
C6 C1 C2 119.8(7) . . ?
C6 C1 C7 122.2(7) . . ?
C1 C2 H2A 120.2 . . ?
C3 C2 C1 119.6(8) . . ?
C3 C2 H2A 120.2 . . ?
C2 C3 C4 120.6(7) . . ?
C2 C3 C8 119.3(7) . . ?
C4 C3 C8 120.0(7) . . ?
C3 C4 H4 120.4 . . ?
C3 C4 C5 119.3(8) . . ?
C5 C4 H4 120.4 . . ?
C4 C5 N1 121.6(7) . . ?
C6 C5 N1 118.5(7) . . ?
C6 C5 C4 119.8(7) . . ?
C1 C6 H6 119.6 . . ?
C5 C6 C1 120.9(7) . . ?
C5 C6 H6 119.6 . . ?
O1 C7 Gd1 59.0(4) . . ?
O1 C7 O2 120.8(8) . . ?
O1 C7 C1 119.6(7) . . ?
O2 C7 Gd1 62.0(4) . . ?
O2 C7 C1 119.5(7) . . ?
C1 C7 Gd1 176.2(6) . . ?
O3 C8 Gd1 59.3(4) . 4_554 ?
O3 C8 O4 121.6(7) . . ?
O3 C8 C3 117.9(7) . . ?
O4 C8 Gd1 62.5(4) . 4_554 ?
O4 C8 C3 120.2(7) . . ?
C3 C8 Gd1 170.6(5) . 4_554 ?
N1 C9 H9A 109.0 . . ?
N1 C9 H9B 109.0 . . ?
N1 C9 C10 113.0(8) . . ?
H9A C9 H9B 107.8 . . ?
C10 C9 H9A 109.0 . . ?
C10 C9 H9B 109.0 . . ?
N2 C10 C9 123.4(8) . . ?
C11 C10 N2 103.3(9) . . ?
C11 C10 C9 133.3(9) . . ?
N3 C11 C10 109.9(10) . . ?
N3 C11 H11 125.1 . . ?
C10 C11 H11 125.1 . . ?
N2 C12 N3 108.3(9) . . ?
N2 C12 H12 125.8 . . ?
N3 C12 H12 125.8 . . ?
O5 C13 O6 114(2) . . ?
O5 C13 H13 122.8 . . ?
O6 C13 H13 122.8 . . ?

loop_
_geom_bond_atom_site_label_1
_geom_bond_atom_site_label_2
_geom_bond_distance
_geom_bond_site_symmetry_2
_geom_bond_publ_flag
Gd1 O1 2.417(6) . ?
Gd1 O1 2.417(6) 7_646 ?
Gd1 O2 2.482(6) . ?
Gd1 O2 2.482(6) 7_646 ?
Gd1 O3 2.447(5) 3_545 ?
Gd1 O3 2.447(5) 6_545 ?
Gd1 O4 2.517(6) 6_545 ?
Gd1 O4 2.517(6) 3_545 ?
Gd1 O5 2.376(9) . ?
O1 C7 1.273(10) . ?
O2 C7 1.277(10) . ?
O3 C8 1.264(9) . ?
O4 C8 1.267(9) . ?
O5 C13 1.270(12) . ?
O6 C13 1.319(13) . ?
N1 H1 0.8791 . ?
N1 C5 1.399(10) . ?
N1 C9 1.427(11) . ?
N2 H2 0.8800 . ?
N2 C10 1.395(12) . ?
N2 C12 1.298(13) . ?
N3 H3 0.8800 . ?
N3 C11 1.358(14) . ?
N3 C12 1.357(14) . ?
C1 C2 1.400(11) . ?
C1 C6 1.375(12) . ?
C1 C7 1.495(11) . ?
C2 H2A 0.9500 . ?
C2 C3 1.370(11) . ?
C3 C4 1.393(11) . ?
C3 C8 1.509(10) . ?
C4 H4 0.9500 . ?
C4 C5 1.396(11) . ?
C5 C6 1.371(10) . ?
C6 H6 0.9500 . ?
C9 H9A 0.9900 . ?
C9 H9B 0.9900 . ?
C9 C10 1.492(13) . ?
C10 C11 1.366(14) . ?
C11 H11 0.9500 . ?
C12 H12 0.9500 . ?
C13 H13 0.9500 . ?

loop_
_geom_hbond_atom_site_label_D
_geom_hbond_atom_site_label_H
_geom_hbond_atom_site_label_A
_geom_hbond_distance_DH
_geom_hbond_distance_HA
_geom_hbond_distance_DA
_geom_hbond_angle_DHA
_geom_hbond_site_symmetry_A
_geom_hbond_publ_flag
N2 H2 O3 0.88 1.87 2.737(10) 168.3 1_565 yes

loop_
_smtbx_masks_void_nr
_smtbx_masks_void_average_x
_smtbx_masks_void_average_y
_smtbx_masks_void_average_z
_smtbx_masks_void_volume
_smtbx_masks_void_count_electrons
_smtbx_masks_void_content
1 0.011 0.282 0.201 40.0 10.5 ?
2 -0.011 0.718 0.701 40.0 8.6 ?
3 0.218 0.511 0.451 40.0 11.3 ?
4 0.282 0.011 0.799 40.0 9.7 ?
5 0.489 0.782 0.049 40.0 10.6 ?
6 0.511 0.218 0.549 40.0 12.3 ?
7 0.718 -0.011 0.299 40.0 10.3 ?
8 0.782 0.489 0.951 40.0 10.7 ?
